data_9003657
loop_
_publ_author_name
'Hatert, F.'
'Rebbouh, L.'
'Hermann, R. P.'
'Fransolet, A. M.'
'Long, G. J.'
'Grandjean, F.'

_publ_section_title
;
 Crystal chemistry of the hydrothermally synthesized
 Na2(Mn1-xFe2+x)2Fe3+(PO4)3 alluaudite-type solid solution
 Sample: Na2Mn1.5Fe2+0.5Fe3+(PO4)3 (x = 0.25)
;
_journal_name_full 'American Mineralogist'
_journal_page_first 653
_journal_page_last 662
_journal_paper_doi 10.2138/am.2005.1551
_journal_volume 90
_journal_year 2005
_chemical_formula_sum 'Fe1.5 Mn1.538 Na1.56 O12 P3'
_chemical_name_mineral Alluaudite
_space_group_IT_number 15
_symmetry_space_group_name_Hall '-C 2yc'
_symmetry_space_group_name_H-M 'C 1 2/c 1'
_cell_angle_alpha 90
_cell_angle_beta 114.60
_cell_angle_gamma 90
_cell_length_a 11.995
_cell_length_b 12.596
_cell_length_c 6.495
_cell_formula_units_Z 4
_cell_volume 892.254
_database_code_amcsd 0003755
_exptl_crystal_density_diffrn 3.641
_cod_original_formula_sum 'Na1.56 Mn1.538 Fe1.5 P3 O12'
_cod_database_code 9003657

loop_
_space_group_symop_operation_xyz
x,y,z
1/2+x,1/2+y,z
x,-y,1/2+z
1/2+x,1/2-y,1/2+z
-x,y,1/2-z
1/2-x,1/2+y,1/2-z
-x,-y,-z
1/2-x,1/2-y,-z

loop_
_atom_site_label
_atom_site_fract_x
_atom_site_fract_y
_atom_site_fract_z
_atom_site_occupancy
_atom_site_U_iso_or_equiv
NaA2' 0.00000 -0.01300 0.25000 0.67800 0.01267
NaA1 0.50000 0.00000 0.00000 0.82200 0.02280
MnA1 0.50000 0.00000 0.00000 0.17800 0.02280
MnM1 0.00000 0.26760 0.25000 0.94000 0.01267
NaM1 0.00000 0.26760 0.25000 0.06000 0.01267
MnM2 0.27790 0.65570 0.36230 0.21000 0.00760
FeM2 0.27790 0.65570 0.36230 0.75000 0.00760
P1 0.00000 -0.28220 0.25000 1.00000 0.01140
P2 0.23430 -0.10740 0.13000 1.00000 0.01140
O1 0.45930 0.71090 0.53500 1.00000 0.00633
O2 0.10430 0.63830 0.24900 1.00000 0.00633
O3 0.33600 0.67020 0.11500 1.00000 0.00633
O4 0.12930 0.39800 0.33200 1.00000 0.00633
O5 0.22790 0.82570 0.31800 1.00000 0.00633
O6 0.32620 0.50170 0.38800 1.00000 0.00633

loop_
_cod_related_entry_id
_cod_related_entry_database
_cod_related_entry_code
1 AMCSD 0003755
